data_1567695
loop_
_publ_author_name
'Arkhypchuk, Anna I.'
'D'Imperio, Nicolas'
'Wells, Jordann A. L.'
'Ott, Sascha'

_publ_section_title
;
 [2 + 2] Cycloaddition of phosphaalkenes as a key step for the reductive
 coupling of diaryl ketones to tetraaryl olefins
;
_journal_issue 41
_journal_name_full 'Chemical Science'
_journal_page_first 12239
_journal_page_last 12244
_journal_paper_doi 10.1039/D2SC03073J
_journal_volume 13
_journal_year 2022
_chemical_formula_moiety 'C32 H30 O2'
_chemical_formula_sum 'C32 H30 O2'
_chemical_formula_weight 446.56
_space_group_crystal_system monoclinic
_space_group_IT_number 4
_space_group_name_Hall 'P 2yb'
_space_group_name_H-M_alt 'P 1 21 1'
_atom_sites_solution_hydrogens geom
_audit_creation_date 2021-02-22
_audit_creation_method
;
Olex2 1.2
(compiled 2018.05.29 svn.r3508 for OlexSys, GUI svn.r5506)
;
_audit_update_record
;
2022-03-27 deposited with the CCDC.	2022-09-29 downloaded from the CCDC.
;
_cell_angle_alpha 90
_cell_angle_beta 105.8460(10)
_cell_angle_gamma 90
_cell_formula_units_Z 2
_cell_length_a 9.5099(4)
_cell_length_b 9.8152(4)
_cell_length_c 13.7004(5)
_cell_measurement_reflns_used 7352
_cell_measurement_temperature 170
_cell_measurement_theta_max 26.28
_cell_measurement_theta_min 2.34
_cell_volume 1230.22(9)
_computing_cell_refinement 'SAINT v8.34A (Bruker, 2013)'
_computing_data_reduction 'SAINT v8.34A (Bruker, 2013)'
_computing_molecular_graphics 'Olex2 (Dolomanov et al., 2009)'
_computing_publication_material 'Olex2 (Dolomanov et al., 2009)'
_computing_structure_refinement 'ShelXL (Sheldrick, 2015)'
_computing_structure_solution 'XT (Sheldrick, 2015)'
_diffrn_ambient_temperature 170
_diffrn_measured_fraction_theta_full 0.999
_diffrn_measured_fraction_theta_max 0.999
_diffrn_measurement_device_type 'Bruker APEX-II CCD'
_diffrn_measurement_method '\f and \w scans'
_diffrn_radiation_type MoK\a
_diffrn_radiation_wavelength 0.71073
_diffrn_reflns_av_R_equivalents 0.0584
_diffrn_reflns_av_unetI/netI 0.0388
_diffrn_reflns_Laue_measured_fraction_full 0.999
_diffrn_reflns_Laue_measured_fraction_max 0.999
_diffrn_reflns_limit_h_max 12
_diffrn_reflns_limit_h_min -12
_diffrn_reflns_limit_k_max 13
_diffrn_reflns_limit_k_min -13
_diffrn_reflns_limit_l_max 18
_diffrn_reflns_limit_l_min -18
_diffrn_reflns_number 42337
_diffrn_reflns_point_group_measured_fraction_full 0.999
_diffrn_reflns_point_group_measured_fraction_max 0.997
_diffrn_reflns_theta_full 25.242
_diffrn_reflns_theta_max 28.402
_diffrn_reflns_theta_min 2.226
_diffrn_standards_number 0
_exptl_absorpt_coefficient_mu 0.073
_exptl_absorpt_correction_T_max 0.7457
_exptl_absorpt_correction_T_min 0.6877
_exptl_absorpt_correction_type multi-scan
_exptl_absorpt_process_details
'SADABS-2014/5 (Bruker,2014/5) was used for absorption correction. wR2(int) was 0.1590 before and 0.0565 after correction. The Ratio of minimum to maximum transmission is 0.9222. The \l/2 correction factor is 0.00150.'
_exptl_crystal_colour colourless
_exptl_crystal_colour_primary colourless
_exptl_crystal_density_diffrn 1.206
_exptl_crystal_description block
_exptl_crystal_F_000 476
_exptl_crystal_size_max 0.167
_exptl_crystal_size_mid 0.165
_exptl_crystal_size_min 0.073
_refine_diff_density_max 0.150
_refine_diff_density_min -0.214
_refine_diff_density_rms 0.042
_refine_ls_abs_structure_details
;
 Flack x determined using 2039 quotients [(I+)-(I-)]/[(I+)+(I-)]
 (Parsons, Flack and Wagner, Acta Cryst. B69 (2013) 249-259).
;
_refine_ls_abs_structure_Flack -0.3(5)
_refine_ls_extinction_method none
_refine_ls_goodness_of_fit_ref 1.066
_refine_ls_hydrogen_treatment constr
_refine_ls_matrix_type full
_refine_ls_number_parameters 307
_refine_ls_number_reflns 6155
_refine_ls_number_restraints 1
_refine_ls_restrained_S_all 1.066
_refine_ls_R_factor_all 0.0586
_refine_ls_R_factor_gt 0.0438
_refine_ls_shift/su_max 0.000
_refine_ls_shift/su_mean 0.000
_refine_ls_structure_factor_coef Fsqd
_refine_ls_weighting_details 'w=1/[\s^2^(Fo^2^)+(0.0358P)^2^+0.2979P] where P=(Fo^2^+2Fc^2^)/3'
_refine_ls_weighting_scheme calc
_refine_ls_wR_factor_gt 0.0939
_refine_ls_wR_factor_ref 0.1015
_reflns_Friedel_coverage 0.890
_reflns_Friedel_fraction_full 1.000
_reflns_Friedel_fraction_max 0.996
_reflns_number_gt 5064
_reflns_number_total 6155
_reflns_threshold_expression 'I > 2\s(I)'
_cod_data_source_file d2sc03073j2.cif
_cod_data_source_block so19005
_cod_depositor_comments 'Adding full bibliography for 1567695--1567699.cif.'
_cod_database_code 1567695
_shelx_shelxl_version_number 2018/3
_shelx_space_group_comment
;
The symmetry employed for this shelxl refinement is uniquely defined
by the following loop, which should always be used as a source of
symmetry information in preference to the above space-group names.
They are only intended as comments.
;
_shelx_estimated_absorpt_t_max 0.995
_shelx_estimated_absorpt_t_min 0.988
_olex2_refinement_description
;
1. Fixed Uiso
 At 1.2 times of:
  All C(H) groups, All C(H,H) groups
2.a Secondary CH2 refined with riding coordinates:
 C11(H11A,H11B), C9(H9A,H9B), C13(H13A,H13B), C12(H12A,H12B), C14(H14A,H14B),
 C10(H10A,H10B)
2.b Aromatic/amide H refined with riding coordinates:
 C7(H7), C4(H4), C8(H8), C32(H32), C17(H17), C26(H26), C25(H25), C28(H28),
 C19(H19), C5(H5), C24(H24), C16(H16), C31(H31), C20(H20), C30(H30), C22(H22),
 C29(H29), C23(H23)
;
_olex2_submission_special_instructions 'No special instructions were received'

loop_
_space_group_symop_operation_xyz
'x, y, z'
'-x, y+1/2, -z'

loop_
_atom_site_label
_atom_site_type_symbol
_atom_site_fract_x
_atom_site_fract_y
_atom_site_fract_z
_atom_site_U_iso_or_equiv
_atom_site_adp_type
_atom_site_occupancy
_atom_site_site_symmetry_order
_atom_site_calc_flag
_atom_site_refinement_flags_posn
_atom_site_refinement_flags_adp
_atom_site_refinement_flags_occupancy
_atom_site_disorder_assembly
_atom_site_disorder_group
O001 O 1.09850(18) 0.3386(2) 0.58740(14) 0.0351(5) Uani 1 1 d . . . . .
O002 O 0.3929(2) 0.5961(2) 0.38567(13) 0.0402(5) Uani 1 1 d . . . . .
C7 C 1.0682(3) 0.4781(3) 0.7206(2) 0.0321(6) Uani 1 1 d . . . . .
H7 H 1.160243 0.518246 0.723952 0.039 Uiso 1 1 calc R . . . .
C3 C 0.8528(2) 0.4654(3) 0.78200(18) 0.0251(5) Uani 1 1 d . . . . .
C1 C 0.6233(3) 0.5512(3) 0.81153(19) 0.0266(5) Uani 1 1 d . . . . .
C4 C 0.8013(3) 0.3625(3) 0.71175(19) 0.0275(5) Uani 1 1 d . . . . .
H4 H 0.709830 0.321224 0.708825 0.033 Uiso 1 1 calc R . . . .
C27 C 0.8450(3) 0.5158(3) 0.96026(18) 0.0270(5) Uani 1 1 d . . . . .
C2 C 0.7649(3) 0.5139(3) 0.85072(18) 0.0261(5) Uani 1 1 d . . . . .
C15 C 0.4509(3) 0.5961(3) 0.48962(19) 0.0315(6) Uani 1 1 d . . . . .
C8 C 0.9898(3) 0.5203(3) 0.78673(19) 0.0305(5) Uani 1 1 d . . . . .
H8 H 1.029998 0.587873 0.836136 0.037 Uiso 1 1 calc R . . . .
C6 C 1.0129(3) 0.3775(3) 0.64974(18) 0.0277(5) Uani 1 1 d . . . . .
C18 C 0.5603(3) 0.5725(3) 0.70092(19) 0.0274(5) Uani 1 1 d . . . . .
C21 C 0.5184(3) 0.5697(3) 0.87425(18) 0.0262(5) Uani 1 1 d . . . . .
C32 C 0.8300(3) 0.6241(3) 1.0234(2) 0.0328(6) Uani 1 1 d . . . . .
H32 H 0.760254 0.693645 0.997704 0.039 Uiso 1 1 calc R . . . .
C17 C 0.4282(2) 0.5117(3) 0.64900(19) 0.0290(5) Uani 1 1 d . . . . .
H17 H 0.374117 0.461965 0.686056 0.035 Uiso 1 1 calc R . . . .
C26 C 0.4256(3) 0.6814(3) 0.85939(19) 0.0291(5) Uani 1 1 d . . . . .
H26 H 0.431366 0.748028 0.810334 0.035 Uiso 1 1 calc R . . . .
C25 C 0.3245(3) 0.6976(3) 0.9149(2) 0.0322(6) Uani 1 1 d . . . . .
H25 H 0.262565 0.775292 0.903915 0.039 Uiso 1 1 calc R . . . .
C28 C 0.9472(3) 0.4151(3) 1.0015(2) 0.0332(6) Uani 1 1 d . . . . .
H28 H 0.958854 0.340340 0.960344 0.040 Uiso 1 1 calc R . . . .
C19 C 0.6304(3) 0.6522(3) 0.6443(2) 0.0316(6) Uani 1 1 d . . . . .
H19 H 0.717061 0.699693 0.678152 0.038 Uiso 1 1 calc R . . . .
C5 C 0.8790(3) 0.3183(3) 0.6460(2) 0.0295(5) Uani 1 1 d . . . . .
H5 H 0.841070 0.247874 0.598499 0.035 Uiso 1 1 calc R . . . .
C24 C 0.3138(3) 0.6014(3) 0.9858(2) 0.0353(6) Uani 1 1 d . . . . .
H24 H 0.245911 0.613162 1.024742 0.042 Uiso 1 1 calc R . . . .
C16 C 0.3745(3) 0.5225(3) 0.5448(2) 0.0324(6) Uani 1 1 d . . . . .
H16 H 0.285019 0.479334 0.510904 0.039 Uiso 1 1 calc R . . . .
C31 C 0.9155(3) 0.6309(3) 1.1226(2) 0.0405(7) Uani 1 1 d . . . . .
H31 H 0.904205 0.705131 1.164317 0.049 Uiso 1 1 calc R . . . .
C11 C 0.8301(3) 0.3772(3) 0.3268(2) 0.0337(6) Uani 1 1 d . . . . .
H11A H 0.781307 0.290636 0.335336 0.040 Uiso 1 1 calc R . . . .
H11B H 0.885518 0.361962 0.276255 0.040 Uiso 1 1 calc R . . . .
C9 C 1.0201(3) 0.2994(3) 0.4856(2) 0.0336(6) Uani 1 1 d . . . . .
H9A H 0.951906 0.224289 0.488490 0.040 Uiso 1 1 calc R . . . .
H9B H 1.090295 0.265599 0.449523 0.040 Uiso 1 1 calc R . . . .
C20 C 0.5772(3) 0.6642(3) 0.5397(2) 0.0343(6) Uani 1 1 d . . . . .
H20 H 0.627192 0.718958 0.502769 0.041 Uiso 1 1 calc R . . . .
C13 C 0.5947(3) 0.4803(3) 0.3426(2) 0.0350(6) Uani 1 1 d . . . . .
H13A H 0.534578 0.398036 0.319590 0.042 Uiso 1 1 calc R . . . .
H13B H 0.641094 0.470509 0.416344 0.042 Uiso 1 1 calc R . . . .
C12 C 0.7142(3) 0.4874(3) 0.2877(2) 0.0335(6) Uani 1 1 d . . . . .
H12A H 0.760987 0.578282 0.298414 0.040 Uiso 1 1 calc R . . . .
H12B H 0.670179 0.474920 0.213985 0.040 Uiso 1 1 calc R . . . .
C30 C 1.0176(3) 0.5305(4) 1.1617(2) 0.0425(7) Uani 1 1 d . . . . .
H30 H 1.077048 0.536193 1.229681 0.051 Uiso 1 1 calc R . . . .
C22 C 0.5045(3) 0.4717(3) 0.9446(2) 0.0351(6) Uani 1 1 d . . . . .
H22 H 0.565132 0.393162 0.954954 0.042 Uiso 1 1 calc R . . . .
C29 C 1.0322(3) 0.4218(3) 1.1010(2) 0.0393(7) Uani 1 1 d . . . . .
H29 H 1.100731 0.351604 1.127669 0.047 Uiso 1 1 calc R . . . .
C14 C 0.4957(3) 0.6038(3) 0.3253(2) 0.0397(7) Uani 1 1 d . . . . .
H14A H 0.555583 0.687302 0.343372 0.048 Uiso 1 1 calc R . . . .
H14B H 0.441703 0.609538 0.252567 0.048 Uiso 1 1 calc R . . . .
C23 C 0.4027(3) 0.4877(3) 0.9996(2) 0.0390(7) Uani 1 1 d . . . . .
H23 H 0.394173 0.419918 1.047110 0.047 Uiso 1 1 calc R . . . .
C10 C 0.9350(3) 0.4177(3) 0.4274(2) 0.0339(6) Uani 1 1 d . . . . .
H10A H 1.004812 0.485685 0.414590 0.041 Uiso 1 1 calc R . . . .
H10B H 0.878961 0.461870 0.469871 0.041 Uiso 1 1 calc R . . . .

loop_
_atom_site_aniso_label
_atom_site_aniso_U_11
_atom_site_aniso_U_22
_atom_site_aniso_U_33
_atom_site_aniso_U_23
_atom_site_aniso_U_13
_atom_site_aniso_U_12
O001 0.0235(9) 0.0531(12) 0.0306(10) -0.0066(9) 0.0107(8) 0.0030(8)
O002 0.0347(10) 0.0575(14) 0.0274(10) 0.0033(9) 0.0069(8) 0.0161(9)
C7 0.0213(11) 0.0391(15) 0.0373(15) -0.0041(12) 0.0103(10) -0.0057(11)
C3 0.0202(11) 0.0293(12) 0.0260(12) -0.0008(10) 0.0067(9) 0.0001(10)
C1 0.0244(12) 0.0271(13) 0.0302(13) -0.0025(10) 0.0108(10) -0.0022(10)
C4 0.0206(11) 0.0309(13) 0.0317(14) -0.0006(11) 0.0084(10) -0.0038(10)
C27 0.0241(11) 0.0316(13) 0.0272(13) -0.0010(10) 0.0104(10) -0.0051(10)
C2 0.0241(11) 0.0269(12) 0.0288(13) -0.0028(10) 0.0098(10) -0.0020(10)
C15 0.0278(13) 0.0374(15) 0.0292(13) 0.0020(11) 0.0077(11) 0.0121(11)
C8 0.0235(12) 0.0356(14) 0.0315(13) -0.0070(11) 0.0062(10) -0.0046(11)
C6 0.0216(11) 0.0358(14) 0.0266(13) 0.0003(11) 0.0083(10) 0.0029(10)
C18 0.0243(12) 0.0286(13) 0.0302(13) -0.0011(10) 0.0091(10) 0.0023(10)
C21 0.0223(11) 0.0308(13) 0.0269(13) -0.0016(10) 0.0090(9) -0.0001(10)
C32 0.0330(13) 0.0333(14) 0.0349(14) -0.0035(12) 0.0138(11) -0.0052(11)
C17 0.0218(11) 0.0332(14) 0.0342(14) 0.0001(11) 0.0116(10) 0.0020(10)
C26 0.0292(13) 0.0309(14) 0.0276(13) -0.0015(10) 0.0085(10) -0.0010(11)
C25 0.0263(12) 0.0379(15) 0.0323(14) -0.0072(11) 0.0078(11) 0.0025(11)
C28 0.0296(13) 0.0400(15) 0.0319(14) 0.0005(12) 0.0117(11) -0.0002(11)
C19 0.0295(13) 0.0308(14) 0.0345(14) -0.0002(11) 0.0089(11) -0.0025(11)
C5 0.0250(12) 0.0322(14) 0.0312(13) -0.0066(11) 0.0077(10) -0.0026(10)
C24 0.0268(13) 0.0491(17) 0.0330(14) -0.0066(12) 0.0131(11) -0.0049(12)
C16 0.0224(11) 0.0377(14) 0.0363(14) -0.0023(12) 0.0064(10) 0.0032(11)
C31 0.0497(17) 0.0440(16) 0.0314(15) -0.0065(13) 0.0172(13) -0.0107(14)
C11 0.0332(14) 0.0383(15) 0.0309(14) -0.0043(12) 0.0110(11) 0.0000(12)
C9 0.0299(13) 0.0417(16) 0.0310(14) -0.0055(12) 0.0111(11) 0.0023(11)
C20 0.0349(14) 0.0346(15) 0.0365(15) 0.0061(12) 0.0152(12) 0.0028(11)
C13 0.0378(14) 0.0332(14) 0.0372(15) 0.0019(12) 0.0156(12) 0.0042(12)
C12 0.0378(14) 0.0343(15) 0.0303(14) 0.0011(11) 0.0122(11) 0.0014(12)
C30 0.0438(16) 0.0553(19) 0.0278(14) 0.0024(14) 0.0090(12) -0.0127(14)
C22 0.0315(13) 0.0347(14) 0.0415(16) 0.0092(12) 0.0139(12) 0.0047(12)
C29 0.0343(15) 0.0494(18) 0.0341(15) 0.0095(13) 0.0092(12) 0.0007(13)
C14 0.0445(16) 0.0461(18) 0.0296(14) 0.0056(12) 0.0118(12) 0.0126(13)
C23 0.0374(14) 0.0433(17) 0.0413(16) 0.0100(13) 0.0189(12) -0.0022(13)
C10 0.0336(14) 0.0375(15) 0.0313(14) -0.0036(12) 0.0100(11) -0.0058(12)

loop_
_atom_type_symbol
_atom_type_description
_atom_type_scat_dispersion_real
_atom_type_scat_dispersion_imag
_atom_type_scat_source
C C 0.0033 0.0016 'International Tables Vol C Tables 4.2.6.8 and 6.1.1.4'
H H 0.0000 0.0000 'International Tables Vol C Tables 4.2.6.8 and 6.1.1.4'
O O 0.0106 0.0060 'International Tables Vol C Tables 4.2.6.8 and 6.1.1.4'

loop_
_geom_angle_atom_site_label_1
_geom_angle_atom_site_label_2
_geom_angle_atom_site_label_3
_geom_angle
_geom_angle_site_symmetry_1
_geom_angle_site_symmetry_3
_geom_angle_publ_flag
C6 O001 C9 115.73(18) . . ?
C15 O002 C14 116.6(2) . . ?
C8 C7 H7 119.9 . . ?
C6 C7 H7 119.9 . . ?
C6 C7 C8 120.2(2) . . ?
C4 C3 C2 121.0(2) . . ?
C4 C3 C8 117.5(2) . . ?
C8 C3 C2 121.5(2) . . ?
C2 C1 C18 121.5(2) . . ?
C2 C1 C21 123.5(2) . . ?
C18 C1 C21 115.0(2) . . ?
C3 C4 H4 119.0 . . ?
C5 C4 C3 122.0(2) . . ?
C5 C4 H4 119.0 . . ?
C32 C27 C2 121.5(2) . . ?
C28 C27 C2 120.5(2) . . ?
C28 C27 C32 117.7(2) . . ?
C1 C2 C3 120.1(2) . . ?
C1 C2 C27 125.1(2) . . ?
C27 C2 C3 114.8(2) . . ?
O002 C15 C16 116.2(2) . . ?
O002 C15 C20 124.1(2) . . ?
C20 C15 C16 119.7(2) . . ?
C7 C8 C3 121.1(2) . . ?
C7 C8 H8 119.5 . . ?
C3 C8 H8 119.5 . . ?
O001 C6 C5 123.3(2) . . ?
C7 C6 O001 117.0(2) . . ?
C7 C6 C5 119.6(2) . . ?
C17 C18 C1 121.0(2) . . ?
C19 C18 C1 121.8(2) . . ?
C19 C18 C17 117.2(2) . . ?
C26 C21 C1 120.6(2) . . ?
C26 C21 C22 118.1(2) . . ?
C22 C21 C1 121.2(2) . . ?
C27 C32 H32 119.6 . . ?
C31 C32 C27 120.8(3) . . ?
C31 C32 H32 119.6 . . ?
C18 C17 H17 119.3 . . ?
C16 C17 C18 121.3(2) . . ?
C16 C17 H17 119.3 . . ?
C21 C26 H26 119.4 . . ?
C21 C26 C25 121.2(2) . . ?
C25 C26 H26 119.4 . . ?
C26 C25 H25 119.9 . . ?
C24 C25 C26 120.2(2) . . ?
C24 C25 H25 119.9 . . ?
C27 C28 H28 119.3 . . ?
C29 C28 C27 121.4(3) . . ?
C29 C28 H28 119.3 . . ?
C18 C19 H19 119.1 . . ?
C20 C19 C18 121.8(3) . . ?
C20 C19 H19 119.1 . . ?
C4 C5 C6 119.5(2) . . ?
C4 C5 H5 120.2 . . ?
C6 C5 H5 120.2 . . ?
C25 C24 H24 120.4 . . ?
C25 C24 C23 119.3(2) . . ?
C23 C24 H24 120.4 . . ?
C15 C16 H16 119.9 . . ?
C17 C16 C15 120.1(2) . . ?
C17 C16 H16 119.9 . . ?
C32 C31 H31 119.7 . . ?
C32 C31 C30 120.6(3) . . ?
C30 C31 H31 119.7 . . ?
H11A C11 H11B 108.0 . . ?
C12 C11 H11A 109.4 . . ?
C12 C11 H11B 109.4 . . ?
C10 C11 H11A 109.4 . . ?
C10 C11 H11B 109.4 . . ?
C10 C11 C12 111.4(2) . . ?
O001 C9 H9A 109.3 . . ?
O001 C9 H9B 109.3 . . ?
O001 C9 C10 111.5(2) . . ?
H9A C9 H9B 108.0 . . ?
C10 C9 H9A 109.3 . . ?
C10 C9 H9B 109.3 . . ?
C15 C20 C19 119.6(2) . . ?
C15 C20 H20 120.2 . . ?
C19 C20 H20 120.2 . . ?
H13A C13 H13B 107.7 . . ?
C12 C13 H13A 108.8 . . ?
C12 C13 H13B 108.8 . . ?
C14 C13 H13A 108.8 . . ?
C14 C13 H13B 108.8 . . ?
C14 C13 C12 113.7(2) . . ?
C11 C12 H12A 109.5 . . ?
C11 C12 H12B 109.5 . . ?
C13 C12 C11 110.9(2) . . ?
C13 C12 H12A 109.5 . . ?
C13 C12 H12B 109.5 . . ?
H12A C12 H12B 108.0 . . ?
C31 C30 H30 120.3 . . ?
C29 C30 C31 119.4(3) . . ?
C29 C30 H30 120.3 . . ?
C21 C22 H22 119.7 . . ?
C23 C22 C21 120.6(2) . . ?
C23 C22 H22 119.7 . . ?
C28 C29 H29 120.0 . . ?
C30 C29 C28 120.1(3) . . ?
C30 C29 H29 120.0 . . ?
O002 C14 C13 110.9(2) . . ?
O002 C14 H14A 109.5 . . ?
O002 C14 H14B 109.5 . . ?
C13 C14 H14A 109.5 . . ?
C13 C14 H14B 109.5 . . ?
H14A C14 H14B 108.0 . . ?
C24 C23 C22 120.6(3) . . ?
C24 C23 H23 119.7 . . ?
C22 C23 H23 119.7 . . ?
C11 C10 H10A 108.8 . . ?
C11 C10 H10B 108.8 . . ?
C9 C10 C11 113.7(2) . . ?
C9 C10 H10A 108.8 . . ?
C9 C10 H10B 108.8 . . ?
H10A C10 H10B 107.7 . . ?

loop_
_geom_bond_atom_site_label_1
_geom_bond_atom_site_label_2
_geom_bond_distance
_geom_bond_site_symmetry_2
_geom_bond_publ_flag
O001 C6 1.385(3) . ?
O001 C9 1.443(3) . ?
O002 C15 1.380(3) . ?
O002 C14 1.445(3) . ?
C7 H7 0.9500 . ?
C7 C8 1.384(3) . ?
C7 C6 1.384(4) . ?
C3 C4 1.389(3) . ?
C3 C2 1.497(3) . ?
C3 C8 1.395(3) . ?
C1 C2 1.357(3) . ?
C1 C18 1.484(3) . ?
C1 C21 1.495(3) . ?
C4 H4 0.9500 . ?
C4 C5 1.383(3) . ?
C27 C2 1.486(3) . ?
C27 C32 1.402(4) . ?
C27 C28 1.393(4) . ?
C15 C16 1.386(4) . ?
C15 C20 1.382(4) . ?
C8 H8 0.9500 . ?
C6 C5 1.387(3) . ?
C18 C17 1.398(3) . ?
C18 C19 1.394(3) . ?
C21 C26 1.387(3) . ?
C21 C22 1.393(4) . ?
C32 H32 0.9500 . ?
C32 C31 1.382(4) . ?
C17 H17 0.9500 . ?
C17 C16 1.383(4) . ?
C26 H26 0.9500 . ?
C26 C25 1.388(3) . ?
C25 H25 0.9500 . ?
C25 C24 1.379(4) . ?
C28 H28 0.9500 . ?
C28 C29 1.384(4) . ?
C19 H19 0.9500 . ?
C19 C20 1.388(4) . ?
C5 H5 0.9500 . ?
C24 H24 0.9500 . ?
C24 C23 1.382(4) . ?
C16 H16 0.9500 . ?
C31 H31 0.9500 . ?
C31 C30 1.384(5) . ?
C11 H11A 0.9900 . ?
C11 H11B 0.9900 . ?
C11 C12 1.532(4) . ?
C11 C10 1.517(4) . ?
C9 H9A 0.9900 . ?
C9 H9B 0.9900 . ?
C9 C10 1.512(4) . ?
C20 H20 0.9500 . ?
C13 H13A 0.9900 . ?
C13 H13B 0.9900 . ?
C13 C12 1.526(3) . ?
C13 C14 1.513(4) . ?
C12 H12A 0.9900 . ?
C12 H12B 0.9900 . ?
C30 H30 0.9500 . ?
C30 C29 1.383(4) . ?
C22 H22 0.9500 . ?
C22 C23 1.388(4) . ?
C29 H29 0.9500 . ?
C14 H14A 0.9900 . ?
C14 H14B 0.9900 . ?
C23 H23 0.9500 . ?
C10 H10A 0.9900 . ?
C10 H10B 0.9900 . ?
